data_2005432
loop_
_publ_author_name
'Chen, H.'
'Tan, R.'
'Liu, Z.'
'Liu, J.'
'Chen, M.'

_publ_section_title
;
 Lupulin D
;
_journal_issue 9
_journal_name_full 'Acta Crystallographica Section C'
_journal_page_first 2229
_journal_page_last 2231
_journal_paper_doi 10.1107/S0108270196004829
_journal_volume 52
_journal_year 1996
_chemical_formula_sum 'C25 H38 O8'
_chemical_formula_weight 466.6
_space_group_IT_number 19
_symmetry_cell_setting orthorhombic
_symmetry_space_group_name_Hall 'P 2ac 2ab'
_symmetry_space_group_name_H-M 'P 21 21 21'
_atom_type_scat_source IntTabIV
_cell_angle_alpha 90
_cell_angle_beta 90
_cell_angle_gamma 90
_cell_formula_units_Z 4
_cell_length_a 10.114(3)
_cell_length_b 11.289(4)
_cell_length_c 21.103(9)
_cell_measurement_reflns_used 25
_cell_measurement_temperature 293(1)
_cell_measurement_theta_max 13
_cell_measurement_theta_min 11
_cell_volume 2409.5(15)
_computing_cell_refinement 'CAD-4 Software'
_computing_data_collection 'CAD-4 Software (Enraf-Nonius, 1989)'
_computing_data_reduction 'SDP/VAX (Frenz, 1978)'
_computing_molecular_graphics 'ORTEP (Johnson, 1965) SDP/VAX'
_computing_publication_material SDP
_computing_structure_refinement 'LSFM SDP/VAX'
_computing_structure_solution 'MULTAN11/82 (Main et al., 1982)'
_diffrn_measurement_device 'Enraf-Nonius CAD-4'
_diffrn_measurement_method '\w/2\q scans'
_diffrn_radiation_type MoK\a
_diffrn_radiation_wavelength 0.71073
_diffrn_reflns_limit_h_max 12
_diffrn_reflns_limit_h_min 0
_diffrn_reflns_limit_k_max 13
_diffrn_reflns_limit_k_min 0
_diffrn_reflns_limit_l_max 25
_diffrn_reflns_limit_l_min 0
_diffrn_reflns_number 2436
_diffrn_reflns_theta_max 25
_diffrn_standards_decay_% 0.1
_diffrn_standards_interval_time 60
_diffrn_standards_number 3
_exptl_absorpt_coefficient_mu 0.887
_exptl_absorpt_correction_T_max 1.00
_exptl_absorpt_correction_T_min 0.93
_exptl_absorpt_correction_type 'empirical \y scan (North, Phillips & Mathews, 1968)'
_exptl_crystal_colour white
_exptl_crystal_density_diffrn 1.29
_exptl_crystal_description block
_exptl_crystal_size_max 0.50
_exptl_crystal_size_mid 0.45
_exptl_crystal_size_min 0.30
_refine_diff_density_max 0.212
_refine_diff_density_min 0.000
_refine_ls_extinction_coef 'g = 4E-7'
_refine_ls_extinction_method |F~c~|/(1+gI~c~)
_refine_ls_goodness_of_fit_obs 0.841
_refine_ls_number_parameters 299
_refine_ls_number_reflns 2058
_refine_ls_R_factor_obs 0.039
_refine_ls_shift/esd_max 0.01
_refine_ls_structure_factor_coef F
_refine_ls_weighting_scheme unit
_refine_ls_wR_factor_obs 0.037
_reflns_number_observed 2058
_reflns_number_total 2436
_reflns_observed_criterion I>3\s(I)
_cod_data_source_file ta1076.cif
_cod_data_source_block ta1076a
_cod_depositor_comments
;
The following automatic conversions were performed:

'_refine_ls_weighting_scheme' value ' unit' changed to 'unit'
according to /home/saulius/struct/CIF-dictionaries/cif_core.dic
dictionary named 'cif_core.dic' version 2.4.1 from 2010-06-29.

Automatic conversion script
Id: cif_fix_values 1715 2011-07-08 13:25:40Z adriana 
;
_cod_original_cell_volume 2409(2)
_cod_database_code 2005432

loop_
_symmetry_equiv_pos_as_xyz
x,y,z
1/2-x,-y,1/2+z
-x,1/2+y,1/2-z
1/2+x,1/2-y,-z

loop_
_atom_site_aniso_label
_atom_site_aniso_U_11
_atom_site_aniso_U_22
_atom_site_aniso_U_33
_atom_site_aniso_U_12
_atom_site_aniso_U_13
_atom_site_aniso_U_23
O1 0.0570(10) 0.0300(10) 0.0390(10) 0.0030(10) -0.0060(10) -0.0020(10)
02 0.118(2) 0.0520(10) 0.063(2) 0.016(2) -0.035(2) -0.0220(10)
03 0.0560(10) 0.0360(10) 0.0490(10) 0.0130(10) -0.0200(10) -0.0030(10)
04 0.0530(10) 0.0520(10) 0.062(2) -0.0060(10) -0.0150(10) -0.0020(10)
O5 0.061(2) 0.0530(10) 0.074(2) 0.0230(10) 0.0200(10) 0.0030(10)
06 0.064(2) 0.0490(10) 0.0510(10) 0.0210(10) 0.0040(10) 0.0050(10)
012 0.0480(10) 0.0330(10) 0.0630(10) 0.0070(10) -0.0210(10) -0.0080(10)
016 0.0620(10) 0.0580(10) 0.0470(10) 0.0260(10) -0.0100(10) -0.0100(10)
C1 0.0310(10) 0.0310(10) 0.0310(10) 0.0000(10) -0.0040(10) 0.0000(10)
C2 0.037(2) 0.032(2) 0.031(2) 0.0030(10) -0.0010(10) -0.0040(10)
C3 0.034(2) 0.034(2) 0.049(2) -0.002(2) 0.003(2) 0.000(2)
C4 0.043(2) 0.034(2) 0.052(2) -0.004(2) 0.005(2) 0.003(2)
C5 0.043(2) 0.0290(10) 0.035(2) 0.003(2) -0.004(2) 0.0000(10)
C6 0.034(2) 0.0290(10) 0.0320(10) 0.0040(10) -0.0020(10) -0.0020(10)
C7 0.037(2) 0.041(2) 0.042(2) 0.010(2) 0.000(2) 0.005(2)
C8 0.031(2) 0.057(2) 0.055(2) 0.004(2) -0.001(2) 0.012(2)
C9 0.037(2) 0.048(2) 0.058(2) -0.009(2) -0.006(2) 0.012(2)
C10 0.038(2) 0.033(2) 0.054(2) -0.001(2) -0.009(2) 0.005(2)
C11 0.034(2) 0.0320(10) 0.038(2) 0.001(2) -0.004(2) -0.0050(10)
C13 0.041(2) 0.034(2) 0.065(2) 0.007(2) -0.009(2) 0.001(2)
C14 0.043(2) 0.042(2) 0.040(2) 0.009(2) 0.001(2) 0.003(2)
C15 0.045(2) 0.040(2) 0.039(2) 0.013(2) -0.002(2) 0.003(2)
C17 0.039(2) 0.051(2) 0.046(2) 0.012(2) -0.001(2) 0.004(2)
C18 0.045(2) 0.053(2) 0.062(2) 0.013(2) -0.010(2) -0.011(2)
C19 0.093(3) 0.045(2) 0.091(3) 0.012(3) 0.001(3) -0.009(2)
C20 0.052(2) 0.049(2) 0.035(2) 0.010(2) 0.001(2) -0.002(2)
C21 0.039(2) 0.057(2) 0.117(4) -0.007(2) 0.016(2) -0.002(3)
C22 0.058(2) 0.031(2) 0.053(2) 0.002(2) 0.001(2) -0.007(2)
C23 0.083(3) 0.040(2) 0.073(3) 0.019(2) -0.003(3) -0.008(2)
C24 0.045(2) 0.036(2) 0.040(2) 0.010(2) -0.008(2) 0.002(2)
C25 0.046(2) 0.047(2) 0.035(2) 0.007(2) -0.003(2) 0.006(2)
C26 0.072(3) 0.064(2) 0.076(3) 0.025(2) -0.023(2) 0.009(2)
C27 0.064(2) 0.060(2) 0.049(2) 0.011(2) 0.018(2) -0.007(2)

loop_
_atom_site_label
_atom_site_fract_x
_atom_site_fract_y
_atom_site_fract_z
_atom_site_U_iso_or_equiv
O1 .8469(2) .3821(2) .8588(1) 3.31(5)
O2 .8914(4) .4707(2) .9509(1) 6.11(7)
O3 .6641(2) .2629(2) .7881(1) 3.72(5)
O4 .5289(3) .1385(2) .7367(1) 4.41(6)
O5 .6305(3) .2831(2) .9266(1) 4.97(6)
O6 1.3417(3) -.4239(2) .9422(1) 4.30(6)
O12 1.0521(2) -.1854(2) .8623(1) 3.80(5)
O16 1.2363(3) -.3068(2) .8671(1) 4.38(5)
C1 .8861(3) .0504(3) .8823(1) 2.44(6)
C2 1.0252(3) .0330(3) .8506(1) 2.62(6)
C3 1.1094(3) .1453(3) .8640(2) 3.09(7)
C4 1.0371(4) .2587(3) .8451(2) 3.40(7)
C5 .9063(3) .2716(3) .8792(2) 2.81(6)
C6 .8108(3) .1696(3) .8662(1) 2.52(6)
C7 .6903(3) .1698(3) .9112(2) 3.17(7)
C8 .5949(3) .0695(3) .9017(2) 3.75(7)
C9 .6686(3) -.0464(3) .9146(2) 3.76(8)
C10 .7940(3) -.0577(3) .8754(2) 3.29(7)
C11 1.1028(3) -.0710(3) .8804(1) 2.73(6)
C13 1.1196(4) -.2692(3) .8996(2) 3.72(7)
C14 1.1662(4) -.2069(3) .9606(2) 3.29(7)
C15 1.1144(4) -.0799(3) .9521(2) 3.28(7)
C17 1.3417(4) -.3153(3) .9103(2) 3.58(7)
C18 1.3176(4) -.2178(3) .9584(2) 4.21(8)
C19 1.3681(5) -.5224(4) .9021(2) 6.0(1)
C20 1.0171(4) .0063(3) .7784(2) 3.59(7)
C21 1.2476(4) .1466(4) .8338(2) 5.6(1)
C22 .8416(4) .4721(3) .8992(2) 3.73(8)
C23 .7658(5) .5741(3) .8724(2) 5.1(1)
C24 .7627(3) .1720(3) .7968(2) 3.21(7)
C25 .5574(4) .2357(3) .7543(2) 3.38(7)
C26 .4792(4) .3461(2) .7401(2) 5.6(1)
C27 .6981(4) .2178(4) .9757(2) 4.54(9)
H11 .908 .056 .926 3.6
H31 1.122 .142 .909 4.3
H41 1.021 .256 .801 4.8
H42 1.092 .325 .855 4.8
H51 .924 .271 .923 4.2
H81 .562 .070 .860 5.3
H82 .523 .078 .931 5.3
H91 .612 -.111 .905 5.4
H92 .693 -.049 .958 5.4
H101 .840 -.127 .888 4.8
H102 .769 -.064 .832 4.8
H111 1.187 -.053 .863 4.2
H131 1.064 -.336 .906 6.1
H141 1.136 -.236 1.000 4.8
H151 1.031 -.068 .972 4.9
H152 1.176 -.024 .968 4.9
H171 1.423 -.310 .888 5.7
H181 1.353 -.240 .998 6.3
H182 1.356 -.145 .945 6.3
H191 1.419 -.487 .870 9.1
H192 1.292 -.557 .883 9.1
H193 1.420 -.583 .921 9.1
H201 .949 -.050 .770 5.2
H202 1.100 -.025 .765 5.2
H203 .999 .078 .756 5.2
H211 1.243 .140 .789 7.8
H212 1.297 .080 .849 7.8
H213 1.290 .219 .845 7.8
H231 .771 .566 .828 7.2
H232 .804 .648 .884 7.2
H233 .675 .573 .884 7.2
H241 .836 .187 .770 4.6
H242 .725 .097 .787 4.6
H261 .524 .389 .708 7.3
H262 .472 .394 .777 7.3
H263 .393 .326 .725 7.3
H271 .650 .183 1.009 5.9
H272 .781 .246 .991 5.9

loop_
_geom_angle_atom_site_label_1
_geom_angle_atom_site_label_2
_geom_angle_atom_site_label_3
_geom_angle
_geom_angle_publ_flag
C5 O1 C22 119.0(3) yes
C24 O3 C25 117.7(3) yes
C7 O5 C27 60.9(3) yes
C17 O6 C19 113.5(3) yes
C11 O12 C13 106.4(3) yes
C13 O16 C17 109.6(3) yes
C2 C1 C6 116.6(4) yes
C2 C1 C10 113.7(4) yes
C6 C1 C10 111.3(3) yes
C1 C2 C3 108.2(3) yes
C1 C2 C11 112.1(4) yes
C1 C2 C20 113.2(3) yes
C3 C2 C11 105.5(3) yes
C3 C2 C20 111.5(3) yes
C11 C2 C20 106.1(4) yes
C2 C3 C4 112.0(3) yes
C2 C3 C21 115.5(4) yes
C4 C3 C21 108.6(4) yes
C3 C4 C5 112.1(3) yes
O1 C5 C4 107.7(3) yes
O1 C5 C6 109.5(3) yes
C4 C5 C6 113.3(3) yes
C1 C6 C5 107.3(3) yes
C1 C6 C7 104.4(3) yes
C1 C6 C24 111.7(3) yes
C5 C6 C7 112.8(3) yes
C5 C6 C24 110.9(3) yes
C7 C6 C24 109.5(4) yes
O5 C7 C6 117.9(3) yes
O5 C7 C8 115.2(3) yes
O5 C7 C27 59.2(3) yes
C6 C7 C8 115.1(3) yes
C6 C7 C27 121.9(4) yes
C8 C7 C27 115.9(4) yes
C7 C8 C9 108.0(3) yes
C8 C9 C10 112.4(4) yes
C1 C10 C9 112.7(3) yes
O12 C11 C2 113.1(3) yes
O12 C11 C15 103.4(3) yes
C2 C11 C15 119.6(3) yes
O12 C13 O16 109.3(4) yes
O12 C13 C14 108.0(3) yes
O16 C13 C14 106.5(3) yes
C13 C14 C15 103.1(3) yes
C13 C14 C18 104.0(4) yes
C15 C14 C18 114.3(4) yes
C11 C15 C14 101.8(3) yes
O6 C17 O16 111.8(4) yes
O6 C17 C18 108.3(3) yes
O16 C17 C18 105.2(3) yes
C14 C18 C17 103.8(4) yes
O1 C22 O2 123.8(4) yes
O1 C22 C23 111.6(4) yes
O2 C22 C23 124.6(4) yes
O3 C24 C6 110.6(4) yes
O3 C25 O4 125.1(5) yes
O3 C25 C26 110.0(4) yes
O4 C25 C26 124.8(5) yes
O5 C27 C7 59.9(3) yes

loop_
_geom_bond_atom_site_label_1
_geom_bond_atom_site_label_2
_geom_bond_distance
_geom_bond_publ_flag
O1 C5 1.449(4) yes
O1 C22 1.327(5) yes
O2 C22 1.203(5) yes
O3 C24 1.443(4) yes
O3 C25 1.330(5) yes
O4 C25 1.194(5) yes
O5 C7 1.451(5) yes
O5 C27 1.443(5) yes
O6 C17 1.398(5) yes
O6 C19 1.422(5) yes
O12 C11 1.441(4) yes
O12 C13 1.407(5) yes
O16 C13 1.431(5) yes
O16 C17 1.407(5) yes
C1 C2 1.571(5) yes
C1 C6 1.582(5) yes
C1 C10 1.544(5) yes
C2 C3 1.553(5) yes
C2 C11 1.546(5) yes
C2 C20 1.555(6) yes
C3 C4 1.528(5) yes
C3 C21 1.538(6) yes
C4 C5 1.513(5) yes
C5 C6 1.528(5) yes
C6 C7 1.544(5) yes
C6 C24 1.544(6) yes
C7 C8 1.501(6) yes
C7 C27 1.469(6) yes
C8 C9 1.531(6) yes
C9 C10 1.520(6) yes
C11 C15 1.521(5) yes
C13 C14 1.540(6) yes
C14 C15 1.536(5) yes
C14 C18 1.537(6) yes
C17 C18 1.517(6) yes
C22 C23 1.495(6) yes
C25 C26 1.507(6) yes
